data_4104356
loop_
_publ_author_name
'Jian-Rong Li'
'Daren J. Timmons'
'Hong-Cai Zhou'

_publ_contact_author
;
Hong-Cai Zhou
Department of Chemistry, Texas A&M University, 
PO Box 30012, College Station, TX 77842-3012, USA
;
_publ_contact_author_email zhou@mail.chem.tamu.edu
_publ_section_title
;
 Interconversion between Molecular Polyhedra and Metal-Organic Frameworks
;
_journal_name_full 'Journal of the American Chemical Society'
_journal_page_first 6368
_journal_page_last 6369
_journal_paper_doi 10.1021/ja901731z
_journal_volume 131
_journal_year 2009
_chemical_formula_sum 'C198 H126 Cu12 N18 O54'
_chemical_formula_weight 4383.65
_chemical_name_systematic
; 
 ? 
;
_space_group_IT_number 148
_symmetry_cell_setting hexagonal
_symmetry_space_group_name_Hall '-R 3'
_symmetry_space_group_name_H-M 'R -3 :H'
_atom_sites_solution_hydrogens geom
_atom_sites_solution_primary direct
_atom_sites_solution_secondary difmap
_audit_creation_method SHELXL-97
_cell_angle_alpha 90.00
_cell_angle_beta 90.00
_cell_angle_gamma 120.00
_cell_formula_units_Z 3
_cell_length_a 25.293(8)
_cell_length_b 25.293(8)
_cell_length_c 54.096(17)
_cell_measurement_reflns_used 1853
_cell_measurement_temperature 213(2)
_cell_measurement_theta_max 23.263
_cell_measurement_theta_min 2.393
_cell_volume 29971(16)
_computing_cell_refinement 'Bruker SMART'
_computing_data_collection 'Bruker SMART'
_computing_data_reduction 'Bruker SAINT'
_computing_molecular_graphics 'Bruker SHELXTL'
_computing_publication_material 'Bruker SHELXTL'
_computing_structure_refinement 'SHELXL-97 (Sheldrick, 1997)'
_computing_structure_solution 'SHELXS-97 (Sheldrick, 1990)'
_diffrn_ambient_temperature 213(2)
_diffrn_measured_fraction_theta_full 0.991
_diffrn_measured_fraction_theta_max 0.991
_diffrn_measurement_device_type 'BRUKE SMART APEX'
_diffrn_measurement_method 'omega scans'
_diffrn_radiation_monochromator graphite
_diffrn_radiation_source 'fine-focus sealed tube'
_diffrn_radiation_type MoK\a
_diffrn_radiation_wavelength 0.71073
_diffrn_reflns_av_R_equivalents 0.1252
_diffrn_reflns_av_sigmaI/netI 0.2165
_diffrn_reflns_limit_h_max 30
_diffrn_reflns_limit_h_min -23
_diffrn_reflns_limit_k_max 30
_diffrn_reflns_limit_k_min -30
_diffrn_reflns_limit_l_max 54
_diffrn_reflns_limit_l_min -63
_diffrn_reflns_number 35068
_diffrn_reflns_theta_full 25.38
_diffrn_reflns_theta_max 25.38
_diffrn_reflns_theta_min 1.00
_exptl_absorpt_coefficient_mu 0.667
_exptl_absorpt_correction_T_max 1.0000
_exptl_absorpt_correction_T_min 0.9723
_exptl_absorpt_correction_type multi-scan
_exptl_absorpt_process_details SADABS
_exptl_crystal_colour Green
_exptl_crystal_density_diffrn 0.729
_exptl_crystal_density_method 'not measured'
_exptl_crystal_description Block
_exptl_crystal_F_000 6660
_exptl_crystal_size_max 0.16
_exptl_crystal_size_mid 0.14
_exptl_crystal_size_min 0.14
_refine_diff_density_max 1.036
_refine_diff_density_min -0.419
_refine_diff_density_rms 0.073
_refine_ls_extinction_method none
_refine_ls_goodness_of_fit_ref 0.752
_refine_ls_hydrogen_treatment constr
_refine_ls_matrix_type full
_refine_ls_number_parameters 414
_refine_ls_number_reflns 12132
_refine_ls_number_restraints 0
_refine_ls_restrained_S_all 0.752
_refine_ls_R_factor_all 0.1416
_refine_ls_R_factor_gt 0.0656
_refine_ls_shift/su_max 0.001
_refine_ls_shift/su_mean 0.000
_refine_ls_structure_factor_coef Fsqd
_refine_ls_weighting_details 'calc w=1/[\s^2^(Fo^2^)+(0.0779P)^2^+0.0000P] where P=(Fo^2^+2Fc^2^)/3'
_refine_ls_weighting_scheme calc
_refine_ls_wR_factor_gt 0.1660
_refine_ls_wR_factor_ref 0.1874
_reflns_number_gt 4165
_reflns_number_total 12132
_reflns_threshold_expression I>2sigma(I)
_cod_data_source_file ja901731z_si_002_3.cif
_cod_data_source_block 3
_cod_original_sg_symbol_H-M 'R -3'
_cod_database_code 4104356

loop_
_symmetry_equiv_pos_as_xyz
'x, y, z'
'-y, x-y, z'
'-x+y, -x, z'
'x+2/3, y+1/3, z+1/3'
'-y+2/3, x-y+1/3, z+1/3'
'-x+y+2/3, -x+1/3, z+1/3'
'x+1/3, y+2/3, z+2/3'
'-y+1/3, x-y+2/3, z+2/3'
'-x+y+1/3, -x+2/3, z+2/3'
'-x, -y, -z'
'y, -x+y, -z'
'x-y, x, -z'
'-x+2/3, -y+1/3, -z+1/3'
'y+2/3, -x+y+1/3, -z+1/3'
'x-y+2/3, x+1/3, -z+1/3'
'-x+1/3, -y+2/3, -z+2/3'
'y+1/3, -x+y+2/3, -z+2/3'
'x-y+1/3, x+2/3, -z+2/3'

loop_
_atom_site_label
_atom_site_type_symbol
_atom_site_fract_x
_atom_site_fract_y
_atom_site_fract_z
_atom_site_U_iso_or_equiv
_atom_site_adp_type
_atom_site_occupancy
_atom_site_symmetry_multiplicity
_atom_site_calc_flag
_atom_site_refinement_flags
Cu1 Cu 0.54575(3) 0.52069(3) 0.064219(14) 0.0485(2) Uani 1 1 d .
Cu2 Cu 0.48846(3) 0.56064(3) 0.092692(13) 0.0477(2) Uani 1 1 d .
O1 O 0.51384(16) 0.45321(16) 0.08884(8) 0.0584(11) Uani 1 1 d .
O2 O 0.46009(15) 0.48449(16) 0.11181(8) 0.0622(11) Uani 1 1 d .
O3 O 0.23512(16) 0.28458(16) 0.24804(8) 0.0590(11) Uani 1 1 d .
O4 O 0.26306(16) 0.36516(16) 0.22201(8) 0.0611(11) Uani 1 1 d .
O5 O 0.46731(15) 0.47949(16) 0.04684(8) 0.0630(12) Uani 1 1 d .
O6 O 0.42018(15) 0.51744(16) 0.06969(8) 0.0560(11) Uani 1 1 d .
O7 O 0.02711(15) 0.43165(15) 0.04435(7) 0.0565(11) Uani 1 1 d .
O8 O 0.10722(15) 0.47727(16) 0.06947(8) 0.0597(11) Uani 1 1 d .
O10 O 0.4462(3) 0.5984(3) 0.11579(16) 0.192(3) Uani 1 1 d .
N1 N 0.3977(2) 0.2453(2) 0.16966(11) 0.0848(19) Uani 1 1 d .
H1 H 0.4055 0.2155 0.1708 0.102 Uiso 1 1 calc R
N2 N 0.2160(2) 0.3764(2) -0.00975(10) 0.0726(16) Uani 1 1 d .
H2 H 0.2087 0.3573 -0.0238 0.087 Uiso 1 1 calc R
N3 N 0.5881(2) 0.48132(19) 0.04111(9) 0.0459(12) Uani 1 1 d .
C1 C 0.4793(2) 0.4474(2) 0.10645(12) 0.0510(16) Uani 1 1 d .
C2 C 0.4582(2) 0.3943(2) 0.12263(12) 0.0535(16) Uani 1 1 d .
C3 C 0.4781(2) 0.3509(3) 0.11820(12) 0.0562(16) Uani 1 1 d .
H3 H 0.5050 0.3578 0.1050 0.067 Uiso 1 1 calc R
C4 C 0.4595(3) 0.3006(3) 0.13226(13) 0.0704(19) Uani 1 1 d .
H4 H 0.4730 0.2728 0.1289 0.084 Uiso 1 1 calc R
C5 C 0.4213(3) 0.2909(3) 0.15119(14) 0.070(2) Uani 1 1 d .
C6 C 0.3990(3) 0.3334(2) 0.15779(13) 0.0606(18) Uani 1 1 d .
C7 C 0.4180(2) 0.3837(2) 0.14184(11) 0.0551(16) Uani 1 1 d .
H7 H 0.4030 0.4107 0.1443 0.066 Uiso 1 1 calc R
C8 C 0.3281(2) 0.3275(2) 0.19298(11) 0.0499(15) Uani 1 1 d .
H8 H 0.3268 0.3629 0.1887 0.060 Uiso 1 1 calc R
C9 C 0.3610(3) 0.3091(2) 0.17877(12) 0.0594(17) Uani 1 1 d .
C10 C 0.3611(3) 0.2545(3) 0.18539(14) 0.079(2) Uani 1 1 d .
C11 C 0.3290(3) 0.2205(3) 0.20622(14) 0.086(2) Uani 1 1 d .
H11 H 0.3297 0.1851 0.2109 0.104 Uiso 1 1 calc R
C12 C 0.2978(3) 0.2402(3) 0.21886(14) 0.079(2) Uani 1 1 d .
H12 H 0.2747 0.2170 0.2324 0.095 Uiso 1 1 calc R
C13 C 0.2973(3) 0.2945(3) 0.21311(12) 0.0599(17) Uani 1 1 d .
C14 C 0.2617(2) 0.3155(3) 0.22953(13) 0.0574(17) Uani 1 1 d .
C15 C 0.4230(2) 0.4866(2) 0.05207(11) 0.0460(15) Uani 1 1 d .
C16 C 0.3682(2) 0.4569(2) 0.03507(11) 0.0479(14) Uani 1 1 d .
C17 C 0.3723(3) 0.4279(3) 0.01455(12) 0.0556(16) Uani 1 1 d .
H17 H 0.4080 0.4261 0.0118 0.067 Uiso 1 1 calc R
C18 C 0.3230(3) 0.3999(3) -0.00304(14) 0.077(2) Uani 1 1 d .
H18 H 0.3264 0.3825 -0.0179 0.093 Uiso 1 1 calc R
C19 C 0.2687(3) 0.4004(3) 0.00366(14) 0.0667(19) Uani 1 1 d .
C20 C 0.2657(2) 0.4300(2) 0.02548(11) 0.0504(15) Uani 1 1 d .
C21 C 0.3166(2) 0.4584(2) 0.04056(11) 0.0496(15) Uani 1 1 d .
H21 H 0.3155 0.4791 0.0548 0.060 Uiso 1 1 calc R
C22 C 0.1746(2) 0.4428(2) 0.04022(11) 0.0458(14) Uani 1 1 d .
H22 H 0.1942 0.4671 0.0541 0.055 Uiso 1 1 calc R
C23 C 0.2050(2) 0.4230(2) 0.02569(12) 0.0512(16) Uani 1 1 d .
C24 C 0.1766(3) 0.3887(3) 0.00364(13) 0.0634(17) Uani 1 1 d .
C25 C 0.1156(3) 0.3718(3) -0.00213(13) 0.0701(19) Uani 1 1 d .
H25 H 0.0957 0.3485 -0.0162 0.084 Uiso 1 1 calc R
C26 C 0.0869(2) 0.3918(3) 0.01431(12) 0.0553(16) Uani 1 1 d .
H26 H 0.0460 0.3803 0.0113 0.066 Uiso 1 1 calc R
C27 C 0.1154(2) 0.4279(2) 0.03495(11) 0.0465(14) Uani 1 1 d .
C28 C 0.0809(3) 0.4476(2) 0.05084(12) 0.0508(16) Uani 1 1 d .
C29 C 0.5599(3) 0.4505(3) 0.02211(15) 0.080(2) Uani 1 1 d .
H29 H 0.5216 0.4463 0.0186 0.096 Uiso 1 1 calc R
C30 C 0.5825(3) 0.4209(3) 0.00530(14) 0.079(2) Uani 1 1 d .
H30 H 0.5615 0.3996 -0.0090 0.095 Uiso 1 1 calc R
C31 C 0.6373(4) 0.4272(3) 0.01242(16) 0.105(3) Uiso 1 1 d .
H31 H 0.6548 0.4093 0.0026 0.126 Uiso 1 1 calc R
C32 C 0.6687(4) 0.4598(3) 0.03409(17) 0.113(3) Uiso 1 1 d .
H32 H 0.7062 0.4641 0.0391 0.136 Uiso 1 1 calc R
C33 C 0.6388(3) 0.4852(3) 0.04737(13) 0.080(2) Uani 1 1 d .
H33 H 0.6575 0.5067 0.0619 0.096 Uiso 1 1 calc R
H10A H 0.4130 0.5963 0.1118 0.096 Uiso 1 1 d R
H10B H 0.4620 0.6289 0.1259 0.096 Uiso 1 1 d R

loop_
_atom_site_aniso_label
_atom_site_aniso_U_11
_atom_site_aniso_U_22
_atom_site_aniso_U_33
_atom_site_aniso_U_23
_atom_site_aniso_U_13
_atom_site_aniso_U_12
Cu1 0.0455(4) 0.0465(4) 0.0583(5) -0.0058(4) 0.0058(4) 0.0265(3)
Cu2 0.0451(4) 0.0489(4) 0.0541(5) -0.0039(4) 0.0039(4) 0.0273(3)
O1 0.058(2) 0.066(3) 0.060(3) 0.006(2) 0.019(2) 0.037(2)
O2 0.051(2) 0.056(2) 0.081(3) 0.008(2) 0.020(2) 0.028(2)
O3 0.064(2) 0.059(2) 0.060(3) 0.028(2) 0.030(2) 0.035(2)
O4 0.062(2) 0.054(2) 0.076(3) 0.017(2) 0.016(2) 0.036(2)
O5 0.046(2) 0.061(2) 0.098(4) -0.016(2) -0.002(2) 0.038(2)
O6 0.059(2) 0.064(2) 0.057(3) -0.014(2) 0.000(2) 0.040(2)
O7 0.030(2) 0.061(2) 0.077(3) -0.002(2) -0.010(2) 0.0218(18)
O8 0.039(2) 0.063(2) 0.077(3) -0.015(2) -0.011(2) 0.0259(19)
O10 0.163(6) 0.216(7) 0.260(9) -0.007(6) 0.071(6) 0.141(6)
N1 0.100(4) 0.073(4) 0.106(5) 0.034(4) 0.048(4) 0.061(3)
N2 0.058(3) 0.108(4) 0.058(4) -0.035(3) -0.012(3) 0.046(3)
N3 0.052(3) 0.048(3) 0.046(4) -0.005(2) 0.006(3) 0.031(2)
C1 0.034(3) 0.054(4) 0.066(5) 0.010(3) 0.005(3) 0.023(3)
C2 0.045(3) 0.057(4) 0.062(5) -0.001(3) 0.009(3) 0.028(3)
C3 0.061(4) 0.067(4) 0.061(5) 0.011(4) 0.017(3) 0.047(3)
C4 0.081(5) 0.078(5) 0.075(6) 0.010(4) 0.019(4) 0.057(4)
C5 0.069(4) 0.048(4) 0.095(6) 0.012(4) 0.016(4) 0.031(3)
C6 0.066(4) 0.047(3) 0.084(6) 0.005(4) 0.024(4) 0.040(3)
C7 0.070(4) 0.059(4) 0.056(5) 0.004(3) 0.003(3) 0.047(3)
C8 0.060(4) 0.038(3) 0.062(5) 0.009(3) 0.012(3) 0.033(3)
C9 0.064(4) 0.041(3) 0.070(5) 0.015(3) 0.022(4) 0.024(3)
C10 0.099(5) 0.069(5) 0.088(6) 0.017(4) 0.036(5) 0.057(4)
C11 0.116(6) 0.065(4) 0.101(7) 0.036(4) 0.064(5) 0.062(4)
C12 0.082(5) 0.065(4) 0.098(6) 0.057(4) 0.046(4) 0.043(4)
C13 0.080(4) 0.056(4) 0.059(5) 0.018(3) 0.032(4) 0.046(3)
C14 0.046(3) 0.056(4) 0.066(5) 0.009(4) 0.007(3) 0.022(3)
C15 0.048(3) 0.039(3) 0.055(4) -0.002(3) 0.012(3) 0.025(3)
C16 0.055(4) 0.059(4) 0.040(4) -0.007(3) -0.002(3) 0.036(3)
C17 0.056(4) 0.067(4) 0.055(5) -0.006(3) 0.008(3) 0.039(3)
C18 0.061(4) 0.084(5) 0.100(6) -0.013(4) 0.005(4) 0.046(4)
C19 0.057(4) 0.056(4) 0.093(6) -0.010(4) 0.001(4) 0.033(3)
C20 0.054(4) 0.055(3) 0.056(5) -0.005(3) 0.000(3) 0.037(3)
C21 0.039(3) 0.057(3) 0.064(5) -0.013(3) -0.005(3) 0.033(3)
C22 0.034(3) 0.048(3) 0.047(4) -0.003(3) -0.008(3) 0.015(3)
C23 0.046(3) 0.040(3) 0.069(5) -0.009(3) -0.002(3) 0.022(3)
C24 0.064(4) 0.069(4) 0.061(5) -0.003(4) 0.001(4) 0.037(3)
C25 0.061(4) 0.084(4) 0.072(5) -0.019(4) -0.031(4) 0.042(4)
C26 0.032(3) 0.074(4) 0.060(5) 0.000(4) -0.005(3) 0.027(3)
C27 0.046(3) 0.060(4) 0.037(4) -0.004(3) 0.004(3) 0.029(3)
C28 0.042(4) 0.046(3) 0.050(5) -0.004(3) -0.015(3) 0.011(3)
C29 0.066(4) 0.055(4) 0.115(7) -0.027(4) 0.007(5) 0.028(4)
C30 0.068(4) 0.087(5) 0.090(6) -0.036(4) -0.018(4) 0.044(4)
C33 0.085(5) 0.123(6) 0.072(5) -0.043(4) -0.011(4) 0.081(5)

loop_
_atom_type_symbol
_atom_type_description
_atom_type_scat_dispersion_real
_atom_type_scat_dispersion_imag
_atom_type_scat_source
C C 0.0033 0.0016 'International Tables Vol C Tables 4.2.6.8 and 6.1.1.4'
H H 0.0000 0.0000 'International Tables Vol C Tables 4.2.6.8 and 6.1.1.4'
N N 0.0061 0.0033 'International Tables Vol C Tables 4.2.6.8 and 6.1.1.4'
O O 0.0106 0.0060 'International Tables Vol C Tables 4.2.6.8 and 6.1.1.4'
Cu Cu 0.3201 1.2651 'International Tables Vol C Tables 4.2.6.8 and 6.1.1.4'

loop_
_geom_angle_atom_site_label_1
_geom_angle_atom_site_label_2
_geom_angle_atom_site_label_3
_geom_angle
_geom_angle_site_symmetry_1
_geom_angle_site_symmetry_3
O5 Cu1 O3 169.51(15) . 15
O5 Cu1 O1 89.79(16) . .
O3 Cu1 O1 89.59(17) 15 .
O5 Cu1 O7 88.83(15) . 2_665
O3 Cu1 O7 89.44(16) 15 2_665
O1 Cu1 O7 167.14(15) . 2_665
O5 Cu1 N3 94.57(17) . .
O3 Cu1 N3 95.91(17) 15 .
O1 Cu1 N3 94.20(16) . .
O7 Cu1 N3 98.66(16) 2_665 .
O5 Cu1 Cu2 83.09(11) . .
O3 Cu1 Cu2 86.44(11) 15 .
O1 Cu1 Cu2 82.69(11) . .
O7 Cu1 Cu2 84.45(11) 2_665 .
N3 Cu1 Cu2 176.10(12) . .
O4 Cu2 O6 167.97(16) 15 .
O4 Cu2 O8 91.35(16) 15 2_665
O6 Cu2 O8 87.96(16) . 2_665
O4 Cu2 O2 88.56(16) 15 .
O6 Cu2 O2 89.97(16) . .
O8 Cu2 O2 169.64(16) 2_665 .
O4 Cu2 O10 95.0(2) 15 .
O6 Cu2 O10 97.0(2) . .
O8 Cu2 O10 94.0(2) 2_665 .
O2 Cu2 O10 96.3(2) . .
O4 Cu2 Cu1 82.84(11) 15 .
O6 Cu2 Cu1 85.14(11) . .
O8 Cu2 Cu1 83.52(11) 2_665 .
O2 Cu2 Cu1 86.19(11) . .
O10 Cu2 Cu1 176.7(2) . .
C1 O1 Cu1 124.8(3) . .
C1 O2 Cu2 120.4(4) . .
C14 O3 Cu1 119.9(4) . 14_455
C14 O4 Cu2 123.2(4) . 14_455
C15 O5 Cu1 123.8(4) . .
C15 O6 Cu2 121.4(3) . .
C28 O7 Cu1 121.4(4) . 3_565
C28 O8 Cu2 124.3(4) . 3_565
Cu2 O10 H10A 121.5 . .
Cu2 O10 H10B 130.9 . .
H10A O10 H10B 102.8 . .
C10 N1 C5 110.3(5) . .
C10 N1 H1 124.9 . .
C5 N1 H1 124.9 . .
C19 N2 C24 105.9(5) . .
C19 N2 H2 127.0 . .
C24 N2 H2 127.0 . .
C29 N3 C33 119.5(5) . .
C29 N3 Cu1 119.4(4) . .
C33 N3 Cu1 120.9(4) . .
O1 C1 O2 125.6(5) . .
O1 C1 C2 118.5(5) . .
O2 C1 C2 115.9(5) . .
C7 C2 C3 118.8(5) . .
C7 C2 C1 121.5(5) . .
C3 C2 C1 119.7(5) . .
C4 C3 C2 122.4(6) . .
C4 C3 H3 118.8 . .
C2 C3 H3 118.8 . .
C5 C4 C3 118.7(6) . .
C5 C4 H4 120.6 . .
C3 C4 H4 120.6 . .
C4 C5 N1 131.1(6) . .
C4 C5 C6 123.4(6) . .
N1 C5 C6 105.3(6) . .
C7 C6 C9 137.4(5) . .
C7 C6 C5 115.1(6) . .
C9 C6 C5 107.4(5) . .
C2 C7 C6 121.4(5) . .
C2 C7 H7 119.3 . .
C6 C7 H7 119.3 . .
C13 C8 C9 119.9(5) . .
C13 C8 H8 120.0 . .
C9 C8 H8 120.0 . .
C8 C9 C6 134.2(5) . .
C8 C9 C10 118.8(6) . .
C6 C9 C10 107.1(5) . .
N1 C10 C11 129.1(6) . .
N1 C10 C9 109.8(6) . .
C11 C10 C9 120.9(6) . .
C12 C11 C10 117.2(6) . .
C12 C11 H11 121.4 . .
C10 C11 H11 121.4 . .
C11 C12 C13 123.5(6) . .
C11 C12 H12 118.3 . .
C13 C12 H12 118.3 . .
C8 C13 C12 119.6(5) . .
C8 C13 C14 120.4(5) . .
C12 C13 C14 120.0(5) . .
O3 C14 O4 127.1(5) . .
O3 C14 C13 118.3(5) . .
O4 C14 C13 114.5(5) . .
O5 C15 O6 126.3(5) . .
O5 C15 C16 117.1(5) . .
O6 C15 C16 116.6(5) . .
C21 C16 C17 121.8(5) . .
C21 C16 C15 120.5(5) . .
C17 C16 C15 117.7(5) . .
C16 C17 C18 121.5(5) . .
C16 C17 H17 119.2 . .
C18 C17 H17 119.2 . .
C19 C18 C17 115.3(6) . .
C19 C18 H18 122.4 . .
C17 C18 H18 122.4 . .
N2 C19 C20 112.1(5) . .
N2 C19 C18 126.3(6) . .
C20 C19 C18 121.5(6) . .
C21 C20 C19 118.7(5) . .
C21 C20 C23 135.3(5) . .
C19 C20 C23 105.9(5) . .
C16 C21 C20 121.0(5) . .
C16 C21 H21 119.5 . .
C20 C21 H21 119.5 . .
C23 C22 C27 121.1(5) . .
C23 C22 H22 119.4 . .
C27 C22 H22 119.4 . .
C22 C23 C24 119.9(5) . .
C22 C23 C20 135.8(6) . .
C24 C23 C20 104.2(5) . .
N2 C24 C25 127.9(6) . .
N2 C24 C23 111.8(5) . .
C25 C24 C23 120.3(6) . .
C26 C25 C24 115.9(6) . .
C26 C25 H25 122.1 . .
C24 C25 H25 122.1 . .
C27 C26 C25 123.9(5) . .
C27 C26 H26 118.0 . .
C25 C26 H26 118.0 . .
C22 C27 C26 118.6(5) . .
C22 C27 C28 122.0(5) . .
C26 C27 C28 119.3(5) . .
O8 C28 O7 126.1(6) . .
O8 C28 C27 116.8(5) . .
O7 C28 C27 117.0(5) . .
N3 C29 C30 125.0(6) . .
N3 C29 H29 117.5 . .
C30 C29 H29 117.5 . .
C31 C30 C29 113.4(7) . .
C31 C30 H30 123.3 . .
C29 C30 H30 123.3 . .
C30 C31 C32 122.6(8) . .
C30 C31 H31 118.7 . .
C32 C31 H31 118.7 . .
C33 C32 C31 114.3(8) . .
C33 C32 H32 122.8 . .
C31 C32 H32 122.8 . .
N3 C33 C32 125.1(7) . .
N3 C33 H33 117.5 . .
C32 C33 H33 117.5 . .

loop_
_geom_bond_atom_site_label_1
_geom_bond_atom_site_label_2
_geom_bond_distance
_geom_bond_site_symmetry_2
Cu1 O5 1.959(4) .
Cu1 O3 1.960(4) 15
Cu1 O1 1.990(4) .
Cu1 O7 1.995(4) 2_665
Cu1 N3 2.183(4) .
Cu1 Cu2 2.6377(10) .
Cu2 O4 1.949(4) 15
Cu2 O6 1.959(4) .
Cu2 O8 1.971(4) 2_665
Cu2 O2 1.978(4) .
Cu2 O10 2.153(6) .
O1 C1 1.250(6) .
O2 C1 1.287(6) .
O3 C14 1.241(7) .
O3 Cu1 1.960(4) 14_455
O4 C14 1.304(6) .
O4 Cu2 1.949(4) 14_455
O5 C15 1.254(5) .
O6 C15 1.256(6) .
O7 C28 1.261(6) .
O7 Cu1 1.994(4) 3_565
O8 C28 1.234(6) .
O8 Cu2 1.971(4) 3_565
O10 H10A 0.8436 .
O10 H10B 0.8625 .
N1 C10 1.362(7) .
N1 C5 1.414(8) .
N1 H1 0.8700 .
N2 C19 1.364(7) .
N2 C24 1.387(7) .
N2 H2 0.8700 .
N3 C29 1.272(7) .
N3 C33 1.282(6) .
C1 C2 1.462(7) .
C2 C7 1.384(7) .
C2 C3 1.437(7) .
C3 C4 1.349(7) .
C3 H3 0.9400 .
C4 C5 1.344(8) .
C4 H4 0.9400 .
C5 C6 1.485(7) .
C6 C7 1.408(7) .
C6 C9 1.414(8) .
C7 H7 0.9400 .
C8 C13 1.356(7) .
C8 C9 1.374(7) .
C8 H8 0.9400 .
C9 C10 1.427(7) .
C10 C11 1.404(8) .
C11 C12 1.315(8) .
C11 H11 0.9400 .
C12 C13 1.413(7) .
C12 H12 0.9400 .
C13 C14 1.537(8) .
C15 C16 1.513(7) .
C16 C21 1.356(6) .
C16 C17 1.363(7) .
C17 C18 1.441(8) .
C17 H17 0.9400 .
C18 C19 1.426(7) .
C18 H18 0.9400 .
C19 C20 1.421(8) .
C20 C21 1.385(7) .
C20 C23 1.454(7) .
C21 H21 0.9400 .
C22 C23 1.359(7) .
C22 C27 1.379(6) .
C22 H22 0.9400 .
C23 C24 1.438(8) .
C24 C25 1.414(7) .
C25 C26 1.394(8) .
C25 H25 0.9400 .
C26 C27 1.393(7) .
C26 H26 0.9400 .
C27 C28 1.477(7) .
C29 C30 1.464(8) .
C29 H29 0.9400 .
C30 C31 1.366(9) .
C30 H30 0.9400 .
C31 C32 1.426(10) .
C31 H31 0.9400 .
C32 C33 1.409(9) .
C32 H32 0.9400 .
C33 H33 0.9400 .

loop_
_geom_torsion_atom_site_label_1
_geom_torsion_atom_site_label_2
_geom_torsion_atom_site_label_3
_geom_torsion_atom_site_label_4
_geom_torsion
_geom_torsion_site_symmetry_1
_geom_torsion_site_symmetry_4
O5 Cu1 Cu2 O4 175.96(17) . 15
O3 Cu1 Cu2 O4 -4.76(17) 15 15
O1 Cu1 Cu2 O4 85.28(16) . 15
O7 Cu1 Cu2 O4 -94.55(16) 2_665 15
N3 Cu1 Cu2 O4 123(2) . 15
O5 Cu1 Cu2 O6 -3.36(16) . .
O3 Cu1 Cu2 O6 175.91(17) 15 .
O1 Cu1 Cu2 O6 -94.04(16) . .
O7 Cu1 Cu2 O6 86.13(16) 2_665 .
N3 Cu1 Cu2 O6 -57(2) . .
O5 Cu1 Cu2 O8 -91.85(17) . 2_665
O3 Cu1 Cu2 O8 87.43(17) 15 2_665
O1 Cu1 Cu2 O8 177.47(16) . 2_665
O7 Cu1 Cu2 O8 -2.36(16) 2_665 2_665
N3 Cu1 Cu2 O8 -145(2) . 2_665
O5 Cu1 Cu2 O2 86.94(16) . .
O3 Cu1 Cu2 O2 -93.79(17) 15 .
O1 Cu1 Cu2 O2 -3.74(16) . .
O7 Cu1 Cu2 O2 176.43(16) 2_665 .
N3 Cu1 Cu2 O2 34(2) . .
O5 Cu1 Cu2 O10 -134(4) . .
O3 Cu1 Cu2 O10 46(4) 15 .
O1 Cu1 Cu2 O10 136(4) . .
O7 Cu1 Cu2 O10 -44(4) 2_665 .
N3 Cu1 Cu2 O10 173(5) . .
O5 Cu1 O1 C1 -79.0(5) . .
O3 Cu1 O1 C1 90.5(5) 15 .
O7 Cu1 O1 C1 4.8(10) 2_665 .
N3 Cu1 O1 C1 -173.6(5) . .
Cu2 Cu1 O1 C1 4.1(4) . .
O4 Cu2 O2 C1 -78.1(4) 15 .
O6 Cu2 O2 C1 90.0(4) . .
O8 Cu2 O2 C1 11.6(11) 2_665 .
O10 Cu2 O2 C1 -173.0(5) . .
Cu1 Cu2 O2 C1 4.8(4) . .
O3 Cu1 O5 C15 1.0(12) 15 .
O1 Cu1 O5 C15 87.6(4) . .
O7 Cu1 O5 C15 -79.6(4) 2_665 .
N3 Cu1 O5 C15 -178.2(4) . .
Cu2 Cu1 O5 C15 5.0(4) . .
O4 Cu2 O6 C15 -0.2(10) 15 .
O8 Cu2 O6 C15 86.7(4) 2_665 .
O2 Cu2 O6 C15 -83.1(4) . .
O10 Cu2 O6 C15 -179.5(4) . .
Cu1 Cu2 O6 C15 3.0(4) . .
O5 Cu1 N3 C29 7.6(5) . .
O3 Cu1 N3 C29 -172.3(5) 15 .
O1 Cu1 N3 C29 97.7(5) . .
O7 Cu1 N3 C29 -81.9(5) 2_665 .
Cu2 Cu1 N3 C29 61(2) . .
O5 Cu1 N3 C33 -167.5(5) . .
O3 Cu1 N3 C33 12.6(5) 15 .
O1 Cu1 N3 C33 -77.4(5) . .
O7 Cu1 N3 C33 103.0(5) 2_665 .
Cu2 Cu1 N3 C33 -114(2) . .
Cu1 O1 C1 O2 -1.7(8) . .
Cu1 O1 C1 C2 178.3(4) . .
Cu2 O2 C1 O1 -3.5(8) . .
Cu2 O2 C1 C2 176.6(4) . .
O1 C1 C2 C7 -177.3(5) . .
O2 C1 C2 C7 2.6(8) . .
O1 C1 C2 C3 0.9(8) . .
O2 C1 C2 C3 -179.2(5) . .
C7 C2 C3 C4 -0.8(9) . .
C1 C2 C3 C4 -179.0(6) . .
C2 C3 C4 C5 -0.4(10) . .
C3 C4 C5 N1 -175.5(6) . .
C3 C4 C5 C6 -1.0(11) . .
C10 N1 C5 C4 178.9(7) . .
C10 N1 C5 C6 3.8(8) . .
C4 C5 C6 C7 3.5(10) . .
N1 C5 C6 C7 179.1(5) . .
C4 C5 C6 C9 -178.9(6) . .
N1 C5 C6 C9 -3.2(7) . .
C3 C2 C7 C6 3.5(9) . .
C1 C2 C7 C6 -178.3(5) . .
C9 C6 C7 C2 178.7(7) . .
C5 C6 C7 C2 -4.6(9) . .
C13 C8 C9 C6 -177.1(7) . .
C13 C8 C9 C10 1.2(9) . .
C7 C6 C9 C8 -3.1(14) . .
C5 C6 C9 C8 -180.0(7) . .
C7 C6 C9 C10 178.4(7) . .
C5 C6 C9 C10 1.6(7) . .
C5 N1 C10 C11 -179.6(7) . .
C5 N1 C10 C9 -2.9(8) . .
C8 C9 C10 N1 -178.0(6) . .
C6 C9 C10 N1 0.8(8) . .
C8 C9 C10 C11 -1.0(10) . .
C6 C9 C10 C11 177.7(7) . .
N1 C10 C11 C12 178.1(8) . .
C9 C10 C11 C12 1.7(11) . .
C10 C11 C12 C13 -2.7(12) . .
C9 C8 C13 C12 -2.0(9) . .
C9 C8 C13 C14 178.4(5) . .
C11 C12 C13 C8 3.0(11) . .
C11 C12 C13 C14 -177.5(7) . .
Cu1 O3 C14 O4 1.4(8) 14_455 .
Cu1 O3 C14 C13 -178.5(4) 14_455 .
Cu2 O4 C14 O3 5.1(8) 14_455 .
Cu2 O4 C14 C13 -175.0(4) 14_455 .
C8 C13 C14 O3 -178.7(6) . .
C12 C13 C14 O3 1.8(9) . .
C8 C13 C14 O4 1.4(8) . .
C12 C13 C14 O4 -178.1(6) . .
Cu1 O5 C15 O6 -4.5(8) . .
Cu1 O5 C15 C16 173.4(3) . .
Cu2 O6 C15 O5 -0.2(8) . .
Cu2 O6 C15 C16 -178.1(3) . .
O5 C15 C16 C21 174.7(5) . .
O6 C15 C16 C21 -7.1(8) . .
O5 C15 C16 C17 -3.9(8) . .
O6 C15 C16 C17 174.2(5) . .
C21 C16 C17 C18 3.2(9) . .
C15 C16 C17 C18 -178.2(5) . .
C16 C17 C18 C19 -5.1(9) . .
C24 N2 C19 C20 -1.6(7) . .
C24 N2 C19 C18 -178.7(6) . .
C17 C18 C19 N2 -179.4(6) . .
C17 C18 C19 C20 3.8(9) . .
N2 C19 C20 C21 -177.8(5) . .
C18 C19 C20 C21 -0.6(9) . .
N2 C19 C20 C23 0.8(7) . .
C18 C19 C20 C23 178.0(6) . .
C17 C16 C21 C20 0.4(9) . .
C15 C16 C21 C20 -178.3(5) . .
C19 C20 C21 C16 -1.6(8) . .
C23 C20 C21 C16 -179.7(6) . .
C27 C22 C23 C24 3.6(8) . .
C27 C22 C23 C20 179.2(6) . .
C21 C20 C23 C22 2.5(12) . .
C19 C20 C23 C22 -175.7(6) . .
C21 C20 C23 C24 178.6(6) . .
C19 C20 C23 C24 0.4(6) . .
C19 N2 C24 C25 -178.2(6) . .
C19 N2 C24 C23 1.9(7) . .
C22 C23 C24 N2 175.4(5) . .
C20 C23 C24 N2 -1.4(7) . .
C22 C23 C24 C25 -4.5(9) . .
C20 C23 C24 C25 178.6(5) . .
N2 C24 C25 C26 -178.2(6) . .
C23 C24 C25 C26 1.7(9) . .
C24 C25 C26 C27 1.9(9) . .
C23 C22 C27 C26 0.0(8) . .
C23 C22 C27 C28 178.4(5) . .
C25 C26 C27 C22 -2.9(9) . .
C25 C26 C27 C28 178.7(5) . .
Cu2 O8 C28 O7 -4.1(8) 3_565 .
Cu2 O8 C28 C27 177.3(3) 3_565 .
Cu1 O7 C28 O8 0.7(8) 3_565 .
Cu1 O7 C28 C27 179.3(3) 3_565 .
C22 C27 C28 O8 -1.4(8) . .
C26 C27 C28 O8 177.0(5) . .
C22 C27 C28 O7 179.9(5) . .
C26 C27 C28 O7 -1.8(8) . .
C33 N3 C29 C30 -3.9(10) . .
Cu1 N3 C29 C30 -179.0(5) . .
N3 C29 C30 C31 2.5(10) . .
C29 C30 C31 C32 -0.3(11) . .
C30 C31 C32 C33 -0.4(12) . .
C29 N3 C33 C32 3.0(11) . .
Cu1 N3 C33 C32 178.1(6) . .
C31 C32 C33 N3 -0.9(11) . .
